data_7214042
loop_
_publ_author_name
'Han, Bao-Xia'
'Wang, Chuan-Zeng'
'Chen, Kai'
'Xiao, Xin'
'Tao, Zhu'
'Xue, Sai-Feng'
'Zhang, Yun-Qian'
'Zhu, Qian-Jiang'

_publ_section_title
;
 Coordination and supramolecular assemblies of K+/Ln3+ to
 perhydroxycucurbit[5]uril in the presence of [PMo12O40]3&#x2212;:
 potential application in isolation of light lanthanides
;
_journal_issue 9
_journal_name_full CrystEngComm
_journal_page_first 1615
_journal_paper_doi 10.1039/c3ce42063a
_journal_volume 16
_journal_year 2014
_chemical_formula_moiety 'C30 H34 N21 O25 K2, P Mo12 O40, 2(H3 O), 11(H2 O)'
_chemical_formula_sum 'C30 H62 K2 Mo12 N21 O78 P'
_chemical_formula_weight 3225.46
_chemical_name_systematic
;
 ?
;
_space_group_IT_number 15
_symmetry_cell_setting monoclinic
_symmetry_space_group_name_Hall '-C 2yc'
_symmetry_space_group_name_H-M 'C 1 2/c 1'
_atom_sites_solution_hydrogens geom
_atom_sites_solution_primary direct
_atom_sites_solution_secondary difmap
_audit_creation_method SHELXL-97
_cell_angle_alpha 90.00
_cell_angle_beta 99.185(2)
_cell_angle_gamma 90.00
_cell_formula_units_Z 4
_cell_length_a 16.4852(11)
_cell_length_b 14.4496(9)
_cell_length_c 33.998(2)
_cell_measurement_temperature 223(2)
_cell_volume 7994.6(9)
_computing_structure_refinement 'SHELXL-97 (Sheldrick, 1997)'
_diffrn_ambient_temperature 223(2)
_diffrn_measured_fraction_theta_full 0.995
_diffrn_measured_fraction_theta_max 0.995
_diffrn_measurement_device_type 'Bruker Smart Apex2 CCD Detector'
_diffrn_measurement_method '\f and \w scan'
_diffrn_radiation_monochromator graphite
_diffrn_radiation_source 'fine-focus sealed tube'
_diffrn_radiation_type MoK\a
_diffrn_radiation_wavelength 0.71073
_diffrn_reflns_av_R_equivalents 0.0583
_diffrn_reflns_av_sigmaI/netI 0.0498
_diffrn_reflns_limit_h_max 19
_diffrn_reflns_limit_h_min -19
_diffrn_reflns_limit_k_max 17
_diffrn_reflns_limit_k_min -17
_diffrn_reflns_limit_l_max 40
_diffrn_reflns_limit_l_min -40
_diffrn_reflns_number 33378
_diffrn_reflns_theta_full 25.20
_diffrn_reflns_theta_max 25.20
_diffrn_reflns_theta_min 1.21
_exptl_absorpt_coefficient_mu 2.093
_exptl_absorpt_correction_T_max 0.6676
_exptl_absorpt_correction_T_min 0.6121
_exptl_absorpt_correction_type multi-scan
_exptl_absorpt_process_details 'SADABS (Bruker, 2008)'
_exptl_crystal_colour colorless
_exptl_crystal_density_diffrn 2.680
_exptl_crystal_density_method 'not measured'
_exptl_crystal_description prism
_exptl_crystal_F_000 6280
_exptl_crystal_size_max 0.26
_exptl_crystal_size_mid 0.23
_exptl_crystal_size_min 0.21
_platon_squeeze_details
;
;
_refine_diff_density_max 2.029
_refine_diff_density_min -1.771
_refine_diff_density_rms 0.181
_refine_ls_extinction_method none
_refine_ls_goodness_of_fit_ref 1.051
_refine_ls_hydrogen_treatment constr
_refine_ls_matrix_type full
_refine_ls_number_parameters 607
_refine_ls_number_reflns 7159
_refine_ls_number_restraints 11
_refine_ls_restrained_S_all 3.108
_refine_ls_R_factor_all 0.0719
_refine_ls_R_factor_gt 0.0608
_refine_ls_shift/su_max 0.002
_refine_ls_shift/su_mean 0.000
_refine_ls_structure_factor_coef Fsqd
_refine_ls_weighting_details 'calc w=1/[\s^2^(Fo^2^)+(0.0462P)^2^+255.9086P] where P=(Fo^2^+2Fc^2^)/3'
_refine_ls_weighting_scheme calc
_refine_ls_wR_factor_gt 0.1457
_refine_ls_wR_factor_ref 0.1516
_reflns_number_gt 5884
_reflns_number_total 7159
_reflns_threshold_expression >2sigma(I)
_cod_data_source_file c3ce42063a.txt
_cod_data_source_block p9
_cod_original_sg_symbol_H-M 'C 2/c'
_cod_database_code 7214042

loop_
_symmetry_equiv_pos_as_xyz
'x, y, z'
'-x, y, -z+1/2'
'x+1/2, y+1/2, z'
'-x+1/2, y+1/2, -z+1/2'
'-x, -y, -z'
'x, -y, z-1/2'
'-x+1/2, -y+1/2, -z'
'x+1/2, -y+1/2, z-1/2'

loop_
_atom_site_label
_atom_site_type_symbol
_atom_site_fract_x
_atom_site_fract_y
_atom_site_fract_z
_atom_site_U_iso_or_equiv
_atom_site_adp_type
_atom_site_occupancy
_atom_site_symmetry_multiplicity
_atom_site_calc_flag
_atom_site_refinement_flags
O1W O 0.305(3) 1.434(3) -0.298(2) 0.22(3) Uani 1 1 d .
O2W O 0.256(5) 1.073(4) -0.159(3) 0.27(4) Uani 1 1 d .
O3W O -0.086(11) 1.930(11) -0.208(4) 0.28(9) Uani 0.50 1 d P
N11 N 0.0000 1.437(3) -0.2500 0.063(11) Uani 1 2 d SDU
O33 O -0.0636(17) 1.484(3) -0.244(2) 0.24(3) Uani 1 1 d D
O34 O 0.0000 1.351(3) -0.2500 0.27(4) Uani 1 2 d SDU
K1 K 0.1754(4) 1.4388(4) -0.28369(18) 0.0349(14) Uani 1 1 d .
O11 O 0.279(2) 0.8267(17) 0.0244(8) 0.086(5) Uani 1 1 d .
O12 O 0.0398(14) 0.8222(18) 0.0782(7) 0.060(7) Uani 1 1 d .
O13 O 0.222(2) 0.9991(17) 0.0066(8) 0.086(5) Uani 1 1 d .
O14 O 0.2662(14) 1.1595(17) -0.0295(7) 0.056(6) Uani 1 1 d .
O15 O -0.0390(15) 0.756(2) -0.0267(7) 0.076(9) Uani 1 1 d .
O16 O 0.151(2) 1.0395(17) -0.0658(8) 0.086(5) Uani 1 1 d .
O17 O 0.1113(15) 0.7814(19) 0.0172(7) 0.066(8) Uani 1 1 d .
O18 O -0.1030(14) 0.798(2) 0.0368(6) 0.071(8) Uani 1 1 d .
O19 O 0.009(2) 0.6515(15) 0.0390(7) 0.071(8) Uani 1 1 d .
O20 O 0.1324(14) 0.8968(16) -0.1220(6) 0.048(5) Uani 1 1 d .
O21 O 0.1318(15) 0.9022(18) 0.1432(6) 0.061(7) Uani 1 1 d .
O22 O 0.0066(15) 0.8432(17) -0.0855(11) 0.086(11) Uani 1 1 d .
O23 O 0.158(2) 0.8682(17) -0.0414(8) 0.086(5) Uani 1 1 d .
O24 O -0.1451(14) 0.7544(15) -0.0993(7) 0.054(6) Uani 1 1 d .
O25 O -0.1755(14) 0.851(2) -0.0342(6) 0.065(8) Uani 1 1 d .
O26 O 0.1754(14) 0.9081(19) 0.0680(7) 0.066(8) Uani 1 1 d .
O27 O -0.1284(16) 0.9422(16) -0.0966(11) 0.083(10) Uani 1 1 d .
O28 O -0.0098(17) 0.9825(16) 0.1086(11) 0.085(10) Uani 1 1 d .
O29 O 0.087(2) 0.986(2) -0.0151(11) 0.031(8) Uani 0.50 1 d P
O30 O -0.044(2) 0.907(2) -0.0034(10) 0.024(7) Uani 0.50 1 d P
O31 O 0.044(2) 0.927(2) 0.0246(10) 0.028(8) Uani 0.50 1 d P
O32 O 0.022(2) 1.029(2) 0.0444(9) 0.025(7) Uani 0.50 1 d P
P1 P 0.0000 1.0000 0.0000 0.026(2) Uani 1 2 d S
Mo1 Mo 0.00672(15) 0.76176(16) 0.02553(7) 0.0319(6) Uani 1 1 d .
Mo2 Mo -0.10342(15) 0.83532(17) -0.06800(8) 0.0349(6) Uani 1 1 d .
Mo3 Mo 0.19158(16) 0.88285(18) 0.01631(8) 0.0379(7) Uani 1 1 d .
Mo4 Mo 0.08661(15) 0.93004(17) 0.09810(7) 0.0320(6) Uani 1 1 d .
Mo5 Mo 0.17945(17) 1.11292(19) -0.02202(8) 0.0426(7) Uani 1 1 d .
Mo6 Mo 0.09066(19) 0.92496(18) -0.08265(8) 0.0419(7) Uani 1 1 d .
C1 C 0.1010(16) 1.6672(19) -0.2715(9) 0.032(6) Uani 1 1 d .
C2 C 0.0248(16) 1.7413(18) -0.2281(8) 0.030(6) Uani 1 1 d .
C3 C 0.1686(16) 1.678(2) -0.2013(9) 0.035(6) Uani 1 1 d .
H3A H 0.1720 1.7299 -0.1828 0.042 Uiso 1 1 calc R
H3B H 0.2190 1.6772 -0.2132 0.042 Uiso 1 1 calc R
C4 C -0.0096(16) 1.6773(19) -0.1631(8) 0.032(6) Uani 1 1 d .
H4A H -0.0607 1.6759 -0.1519 0.038 Uiso 1 1 calc R
H4B H 0.0239 1.7285 -0.1505 0.038 Uiso 1 1 calc R
C5 C 0.2004(17) 1.511(2) -0.1878(8) 0.035(6) Uani 1 1 d .
C6 C 0.1244(16) 1.585(2) -0.1450(8) 0.034(6) Uani 1 1 d .
C7 C 0.1378(15) 1.480(2) -0.1322(8) 0.034(6) Uani 1 1 d .
C8 C -0.0029(16) 1.511(2) -0.1474(8) 0.034(6) Uani 1 1 d .
C9 C 0.2153(16) 1.352(2) -0.1604(8) 0.037(7) Uani 1 1 d .
H9A H 0.2295 1.3322 -0.1326 0.044 Uiso 1 1 calc R
H9B H 0.2658 1.3511 -0.1721 0.044 Uiso 1 1 calc R
C10 C 0.0359(17) 1.353(2) -0.1236(8) 0.035(6) Uani 1 1 d .
H10A H 0.0778 1.3338 -0.1012 0.042 Uiso 1 1 calc R
H10B H -0.0170 1.3548 -0.1139 0.042 Uiso 1 1 calc R
C11 C 0.1613(17) 1.260(2) -0.2199(9) 0.035(6) Uani 1 1 d .
C12 C 0.1008(17) 1.232(2) -0.1630(8) 0.036(7) Uani 1 1 d .
C13 C 0.0600(17) 1.1661(19) -0.1976(9) 0.037(7) Uani 1 1 d .
C14 C -0.0406(18) 1.260(2) -0.1786(9) 0.037(7) Uani 1 1 d .
C15 C 0.0898(17) 1.1475(19) -0.2689(9) 0.037(7) Uani 1 1 d .
H15A H 0.1405 1.1489 -0.2806 0.045 Uiso 1 1 calc R
H15B H 0.0745 1.0825 -0.2663 0.045 Uiso 1 1 calc R
N1 N 0.0989(13) 1.6913(16) -0.2326(7) 0.032(5) Uani 1 1 d .
N2 N 0.1649(13) 1.5920(16) -0.1788(7) 0.033(5) Uani 1 1 d .
N3 N -0.0289(13) 1.6942(15) -0.2056(7) 0.028(5) Uani 1 1 d .
N4 N 0.0342(13) 1.5912(15) -0.1539(7) 0.030(5) Uani 1 1 d .
N5 N 0.1850(14) 1.4461(17) -0.1611(7) 0.036(5) Uani 1 1 d .
N6 N 0.1584(14) 1.2852(16) -0.1813(7) 0.034(5) Uani 1 1 d .
N7 N 0.0553(14) 1.4448(16) -0.1358(7) 0.036(5) Uani 1 1 d .
N8 N 0.0314(14) 1.2840(16) -0.1544(7) 0.034(5) Uani 1 1 d .
N9 N 0.1056(14) 1.1892(16) -0.2296(7) 0.034(5) Uani 1 1 d .
N10 N -0.0252(14) 1.1937(16) -0.2042(7) 0.036(5) Uani 1 1 d .
O1 O 0.1567(12) 1.6275(15) -0.2838(6) 0.042(5) Uani 1 1 d .
O2 O 0.2413(12) 1.4989(14) -0.2139(6) 0.040(5) Uani 1 1 d .
O3 O 0.2056(12) 1.2907(15) -0.2413(6) 0.041(5) Uani 1 1 d .
O4 O -0.0775(11) 1.4981(15) -0.1506(7) 0.046(5) Uani 1 1 d .
O5 O -0.1084(12) 1.2935(15) -0.1764(6) 0.043(5) Uani 1 1 d .
O6 O 0.0474(12) 1.8277(13) -0.2126(6) 0.038(5) Uani 1 1 d .
H6 H 0.0057 1.8600 -0.2127 0.056 Uiso 1 1 calc R
O7 O 0.1538(12) 1.6495(16) -0.1163(6) 0.048(5) Uani 1 1 d .
H7 H 0.2036 1.6405 -0.1087 0.072 Uiso 1 1 calc R
O8 O 0.1783(12) 1.4662(16) -0.0936(6) 0.044(5) Uani 1 1 d .
H8 H 0.2224 1.4951 -0.0903 0.066 Uiso 1 1 calc R
O9 O 0.1389(14) 1.1893(16) -0.1285(6) 0.050(6) Uani 1 1 d .
H9 H 0.1749 1.1536 -0.1339 0.075 Uiso 1 1 calc R
O10 O 0.0679(14) 1.0734(14) -0.1891(7) 0.048(5) Uani 1 1 d .
H10 H 0.0414 1.0604 -0.1711 0.073 Uiso 1 1 calc R

loop_
_atom_site_aniso_label
_atom_site_aniso_U_11
_atom_site_aniso_U_22
_atom_site_aniso_U_33
_atom_site_aniso_U_23
_atom_site_aniso_U_13
_atom_site_aniso_U_12
O1W 0.12(4) 0.12(4) 0.45(10) -0.07(5) 0.15(5) -0.01(3)
O2W 0.29(7) 0.13(3) 0.42(10) 0.15(5) 0.12(7) 0.08(5)
O3W 0.4(2) 0.28(16) 0.18(11) 0.12(11) 0.21(14) 0.09(16)
N11 0.10(3) 0.054(19) 0.026(17) 0.000 -0.015(18) 0.000
O33 0.12(4) 0.37(10) 0.24(7) -0.04(7) 0.03(4) -0.01(5)
O34 0.29(7) 0.13(3) 0.42(10) 0.15(5) 0.12(7) 0.08(5)
K1 0.028(3) 0.039(3) 0.035(3) -0.001(3) 0.001(2) 0.002(3)
O11 0.160(15) 0.039(7) 0.047(8) -0.005(6) -0.023(8) -0.020(8)
O12 0.047(13) 0.083(18) 0.053(15) -0.042(13) 0.016(11) -0.017(12)
O13 0.160(15) 0.039(7) 0.047(8) -0.005(6) -0.023(8) -0.020(8)
O14 0.047(13) 0.063(15) 0.061(15) 0.011(12) 0.021(11) -0.009(11)
O15 0.050(14) 0.15(3) 0.032(13) 0.005(15) 0.006(11) 0.039(16)
O16 0.160(15) 0.039(7) 0.047(8) -0.005(6) -0.023(8) -0.020(8)
O17 0.055(14) 0.09(2) 0.053(15) -0.042(14) 0.024(12) -0.037(14)
O18 0.043(13) 0.14(3) 0.027(12) -0.001(14) 0.006(10) 0.022(15)
O19 0.14(3) 0.029(12) 0.047(14) 0.007(10) 0.035(16) 0.004(14)
O20 0.054(13) 0.054(13) 0.040(12) 0.001(10) 0.019(10) 0.009(11)
O21 0.071(16) 0.077(17) 0.027(11) 0.016(11) -0.011(11) -0.029(13)
O22 0.053(15) 0.040(14) 0.18(3) 0.033(17) 0.060(18) 0.016(12)
O23 0.160(15) 0.039(7) 0.047(8) -0.005(6) -0.023(8) -0.020(8)
O24 0.055(14) 0.041(12) 0.057(14) -0.018(11) -0.016(11) 0.002(10)
O25 0.044(13) 0.12(2) 0.027(12) -0.005(13) 0.003(10) 0.029(14)
O26 0.048(13) 0.10(2) 0.062(16) -0.050(15) 0.027(12) -0.025(13)
O27 0.059(16) 0.035(13) 0.17(3) 0.035(16) 0.059(19) 0.015(12)
O28 0.068(17) 0.033(13) 0.17(3) 0.023(16) 0.067(19) 0.010(12)
O29 0.029(19) 0.028(19) 0.04(2) -0.007(16) 0.002(16) -0.005(15)
O30 0.026(17) 0.023(17) 0.023(18) -0.002(14) 0.000(14) 0.001(14)
O31 0.033(19) 0.027(18) 0.021(18) 0.002(14) 0.002(15) 0.001(15)
O32 0.029(18) 0.029(18) 0.015(17) -0.001(14) 0.000(14) -0.005(15)
P1 0.034(5) 0.023(5) 0.021(5) -0.002(4) 0.004(4) -0.004(4)
Mo1 0.0403(13) 0.0270(12) 0.0276(13) 0.0022(10) 0.0030(10) -0.0013(10)
Mo2 0.0359(13) 0.0334(13) 0.0344(14) -0.0090(10) 0.0027(10) -0.0060(10)
Mo3 0.0434(14) 0.0349(13) 0.0319(14) -0.0038(11) -0.0046(11) 0.0076(11)
Mo4 0.0365(13) 0.0346(13) 0.0241(12) 0.0031(10) 0.0028(10) 0.0027(10)
Mo5 0.0485(16) 0.0443(15) 0.0349(15) -0.0008(12) 0.0065(12) -0.0192(12)
Mo6 0.0634(18) 0.0361(14) 0.0302(14) -0.0038(11) 0.0196(12) -0.0002(13)
C1 0.028(13) 0.029(14) 0.039(16) 0.001(12) 0.003(12) -0.011(11)
C2 0.032(14) 0.025(13) 0.034(15) -0.002(11) 0.007(12) -0.003(11)
C3 0.023(13) 0.040(16) 0.040(17) 0.000(13) 0.002(12) -0.004(12)
C4 0.029(13) 0.039(15) 0.030(15) -0.006(12) 0.009(11) 0.005(12)
C5 0.031(14) 0.045(17) 0.026(15) -0.004(13) -0.007(12) 0.002(12)
C6 0.024(13) 0.049(17) 0.028(14) -0.010(13) -0.001(11) -0.003(12)
C7 0.021(13) 0.055(18) 0.025(14) -0.005(13) -0.001(11) 0.005(12)
C8 0.031(15) 0.039(16) 0.030(15) 0.002(12) 0.000(11) 0.008(12)
C9 0.023(13) 0.056(18) 0.030(15) 0.005(13) -0.001(11) 0.007(12)
C10 0.031(14) 0.048(17) 0.028(15) 0.010(13) 0.011(12) 0.010(12)
C11 0.029(14) 0.037(15) 0.039(17) 0.008(13) 0.005(13) 0.013(12)
C12 0.033(14) 0.047(17) 0.030(15) 0.018(13) 0.006(12) 0.005(13)
C13 0.038(15) 0.029(14) 0.048(18) 0.011(13) 0.017(13) 0.011(12)
C14 0.036(16) 0.035(15) 0.042(17) 0.013(13) 0.009(13) -0.003(12)
C15 0.034(15) 0.028(14) 0.055(19) 0.000(13) 0.020(13) 0.003(12)
N1 0.022(11) 0.037(13) 0.039(14) -0.003(10) 0.007(10) 0.004(9)
N2 0.027(11) 0.037(13) 0.035(13) -0.004(10) 0.003(10) -0.002(10)
N3 0.026(11) 0.026(11) 0.033(13) 0.002(9) 0.004(9) 0.000(9)
N4 0.026(11) 0.028(12) 0.035(13) 0.001(10) 0.006(9) 0.004(9)
N5 0.032(12) 0.041(14) 0.035(13) 0.001(11) 0.006(10) 0.005(10)
N6 0.031(12) 0.033(12) 0.039(14) 0.002(10) 0.008(10) 0.004(10)
N7 0.032(12) 0.041(14) 0.032(13) 0.002(11) 0.000(10) -0.002(10)
N8 0.033(12) 0.035(13) 0.035(13) 0.001(10) 0.010(10) 0.006(10)
N9 0.034(12) 0.034(13) 0.037(14) 0.003(10) 0.011(10) 0.001(10)
N10 0.034(12) 0.033(13) 0.043(15) 0.001(11) 0.016(11) 0.004(10)
O1 0.031(10) 0.052(13) 0.043(12) -0.012(10) 0.010(9) 0.002(9)
O2 0.046(12) 0.043(12) 0.033(11) -0.003(9) 0.012(9) 0.005(9)
O3 0.038(11) 0.048(12) 0.039(12) 0.002(10) 0.018(9) -0.005(9)
O4 0.024(10) 0.044(12) 0.071(15) 0.014(11) 0.012(10) 0.005(9)
O5 0.029(10) 0.049(12) 0.052(13) 0.000(10) 0.010(9) 0.010(9)
O6 0.036(10) 0.028(10) 0.050(12) -0.007(9) 0.009(9) -0.001(8)
O7 0.036(11) 0.062(14) 0.045(13) -0.016(11) 0.001(9) 0.000(10)
O8 0.037(11) 0.065(14) 0.028(11) 0.004(10) 0.002(9) 0.001(10)
O9 0.056(13) 0.054(14) 0.040(13) 0.016(10) 0.007(10) 0.019(11)
O10 0.057(13) 0.033(11) 0.061(15) 0.014(10) 0.028(11) 0.004(10)

loop_
_atom_type_symbol
_atom_type_description
_atom_type_scat_dispersion_real
_atom_type_scat_dispersion_imag
_atom_type_scat_source
C C 0.0033 0.0016 'International Tables Vol C Tables 4.2.6.8 and 6.1.1.4'
H H 0.0000 0.0000 'International Tables Vol C Tables 4.2.6.8 and 6.1.1.4'
N N 0.0061 0.0033 'International Tables Vol C Tables 4.2.6.8 and 6.1.1.4'
O O 0.0106 0.0060 'International Tables Vol C Tables 4.2.6.8 and 6.1.1.4'
P P 0.1023 0.0942 'International Tables Vol C Tables 4.2.6.8 and 6.1.1.4'
Mo Mo -1.6832 0.6857 'International Tables Vol C Tables 4.2.6.8 and 6.1.1.4'
K K 0.2009 0.2494 'International Tables Vol C Tables 4.2.6.8 and 6.1.1.4'

loop_
_geom_angle_atom_site_label_1
_geom_angle_atom_site_label_2
_geom_angle_atom_site_label_3
_geom_angle
_geom_angle_site_symmetry_1
_geom_angle_site_symmetry_3
O34 N11 O33 121.9(13) . .
O34 N11 O33 121.9(13) . 2_554
O33 N11 O33 116(3) . 2_554
O34 N11 K1 90.4(7) . 2_554
O33 N11 K1 32.9(17) . 2_554
O33 N11 K1 146.3(18) 2_554 2_554
O34 N11 K1 90.4(7) . .
O33 N11 K1 146.3(18) . .
O33 N11 K1 32.9(17) 2_554 .
K1 N11 K1 179.2(13) 2_554 .
N11 O33 K1 129(2) . 2_554
O1W K1 O33 160(2) . 2_554
O1W K1 O3 89.4(18) . .
O33 K1 O3 95.9(14) 2_554 .
O1W K1 O2 86(2) . .
O33 K1 O2 76.8(17) 2_554 .
O3 K1 O2 75.7(7) . .
O1W K1 O5 101.5(15) . 2_554
O33 K1 O5 98.2(13) 2_554 2_554
O3 K1 O5 69.9(7) . 2_554
O2 K1 O5 144.5(7) . 2_554
O1W K1 O4 107(2) . 2_554
O33 K1 O4 80.6(18) 2_554 2_554
O3 K1 O4 140.1(7) . 2_554
O2 K1 O4 139.7(7) . 2_554
O5 K1 O4 71.3(7) 2_554 2_554
O1W K1 O1 98.0(14) . .
O33 K1 O1 67.6(11) 2_554 .
O3 K1 O1 146.6(7) . .
O2 K1 O1 72.5(6) . .
O5 K1 O1 138.7(7) 2_554 .
O4 K1 O1 68.2(6) 2_554 .
O1W K1 O2W 55(2) . 4_554
O33 K1 O2W 118.6(18) 2_554 4_554
O3 K1 O2W 144.6(16) . 4_554
O2 K1 O2W 103.0(14) . 4_554
O5 K1 O2W 109.8(13) 2_554 4_554
O4 K1 O2W 60.3(17) 2_554 4_554
O1 K1 O2W 55.1(12) . 4_554
O1W K1 N11 172(2) . .
O33 K1 N11 17.8(6) 2_554 .
O3 K1 N11 84.3(7) . .
O2 K1 N11 86.9(5) . .
O5 K1 N11 81.6(7) 2_554 .
O4 K1 N11 81.1(5) 2_554 .
O1 K1 N11 84.4(8) . .
O2W K1 N11 131.1(16) 4_554 .
O1W K1 C5 104(2) . .
O33 K1 C5 59.8(18) 2_554 .
O3 K1 C5 74.5(7) . .
O2 K1 C5 17.8(6) . .
O5 K1 C5 135.6(7) 2_554 .
O4 K1 C5 132.0(7) 2_554 .
O1 K1 C5 72.1(7) . .
O2W K1 C5 114.6(13) 4_554 .
N11 K1 C5 69.1(5) . .
O1W K1 C11 106.0(19) . .
O33 K1 C11 79.3(13) 2_554 .
O3 K1 C11 16.8(6) . .
O2 K1 C11 74.6(7) . .
O5 K1 C11 70.0(7) 2_554 .
O4 K1 C11 132.8(7) 2_554 .
O1 K1 C11 137.4(7) . .
O2W K1 C11 161.4(16) 4_554 .
N11 K1 C11 67.6(7) . .
C5 K1 C11 68.3(7) . .
O1W K1 C14 117.7(15) . 2_554
O33 K1 C14 81.9(13) 2_554 2_554
O3 K1 C14 69.4(7) . 2_554
O2 K1 C14 136.7(7) . 2_554
O5 K1 C14 16.4(6) 2_554 2_554
O4 K1 C14 70.7(7) 2_554 2_554
O1 K1 C14 131.8(7) . 2_554
O2W K1 C14 120.3(14) 4_554 2_554
N11 K1 C14 65.2(7) . 2_554
C5 K1 C14 123.3(7) . 2_554
C11 K1 C14 64.5(7) . 2_554
Mo4 O12 Mo1 138.6(15) . .
Mo3 O13 Mo5 141.2(19) . .
Mo1 O15 Mo2 139.1(18) . .
Mo5 O16 Mo6 140.8(18) . .
Mo1 O17 Mo3 140.7(16) . .
Mo5 O18 Mo1 138.4(16) 5_575 .
Mo6 O22 Mo2 138.0(17) . .
Mo6 O23 Mo3 139.2(18) . .
Mo2 O25 Mo5 140.7(13) . 5_575
Mo3 O26 Mo4 140.0(14) . .
Mo2 O27 Mo4 138.7(19) . 5_575
Mo4 O28 Mo6 136.6(17) . 5_575
P1 O29 Mo3 124(2) . .
P1 O29 Mo5 122.6(18) . .
Mo3 O29 Mo5 95.3(12) . .
P1 O29 Mo6 120.0(17) . .
Mo3 O29 Mo6 94.1(12) . .
Mo5 O29 Mo6 93.9(13) . .
P1 O30 O31 55.5(16) . .
P1 O30 O32 56.0(15) . 5_575
O31 O30 O32 95(2) . 5_575
P1 O30 Mo1 127.6(18) . .
O31 O30 Mo1 72.3(17) . .
O32 O30 Mo1 133(2) 5_575 .
P1 O30 Mo2 123.5(18) . .
O31 O30 Mo2 141(2) . .
O32 O30 Mo2 67.7(15) 5_575 .
Mo1 O30 Mo2 93.4(11) . .
P1 O31 O30 58.5(17) . .
P1 O31 O32 58.4(16) . .
O30 O31 O32 99(2) . .
P1 O31 Mo1 127.1(19) . .
O30 O31 Mo1 68.7(16) . .
O32 O31 Mo1 140(2) . .
P1 O31 Mo4 126.3(19) . .
O30 O31 Mo4 132(2) . .
O32 O31 Mo4 68.0(15) . .
Mo1 O31 Mo4 92.1(11) . .
P1 O32 O31 53.7(15) . .
P1 O32 O30 54.2(15) . 5_575
O31 O32 O30 93(2) . 5_575
P1 O32 Mo4 125.4(18) . .
O31 O32 Mo4 71.8(16) . .
O30 O32 Mo4 142(2) 5_575 .
P1 O32 Mo2 124.5(18) . 5_575
O31 O32 Mo2 134(2) . 5_575
O30 O32 Mo2 70.5(15) 5_575 5_575
Mo4 O32 Mo2 94.2(11) . 5_575
P1 O32 Mo6 119.7(17) . 5_575
O31 O32 Mo6 132(2) . 5_575
O30 O32 Mo6 122(2) 5_575 5_575
Mo4 O32 Mo6 92.3(11) . 5_575
Mo2 O32 Mo6 91.7(11) 5_575 5_575
O31 P1 O31 180(2) . 5_575
O31 P1 O30 65.9(18) . .
O31 P1 O30 114.1(18) 5_575 .
O31 P1 O30 114.1(18) . 5_575
O31 P1 O30 65.9(18) 5_575 5_575
O30 P1 O30 180.000(6) . 5_575
O31 P1 O32 112.1(18) . 5_575
O31 P1 O32 67.9(18) 5_575 5_575
O30 P1 O32 69.8(17) . 5_575
O30 P1 O32 110.2(17) 5_575 5_575
O31 P1 O32 67.9(18) . .
O31 P1 O32 112.1(18) 5_575 .
O30 P1 O32 110.2(17) . .
O30 P1 O32 69.8(17) 5_575 .
O32 P1 O32 180(3) 5_575 .
O31 P1 O29 72.6(19) . .
O31 P1 O29 107.4(19) 5_575 .
O30 P1 O29 107.3(18) . .
O30 P1 O29 72.7(18) 5_575 .
O32 P1 O29 74.7(18) 5_575 .
O32 P1 O29 105.3(18) . .
O31 P1 O29 107.4(19) . 5_575
O31 P1 O29 72.6(19) 5_575 5_575
O30 P1 O29 72.7(18) . 5_575
O30 P1 O29 107.3(18) 5_575 5_575
O32 P1 O29 105.3(18) 5_575 5_575
O32 P1 O29 74.7(18) . 5_575
O29 P1 O29 180(2) . 5_575
O19 Mo1 O17 102.5(15) . .
O19 Mo1 O15 102.3(14) . .
O17 Mo1 O15 96.4(11) . .
O19 Mo1 O18 100.2(14) . .
O17 Mo1 O18 155.7(13) . .
O15 Mo1 O18 87.3(10) . .
O19 Mo1 O12 100.5(12) . .
O17 Mo1 O12 86.6(9) . .
O15 Mo1 O12 155.8(13) . .
O18 Mo1 O12 80.7(10) . .
O19 Mo1 O30 160.3(14) . .
O17 Mo1 O30 94.3(13) . .
O15 Mo1 O30 65.1(13) . .
O18 Mo1 O30 65.4(12) . .
O12 Mo1 O30 90.7(11) . .
O19 Mo1 O31 160.0(13) . .
O17 Mo1 O31 66.4(12) . .
O15 Mo1 O31 95.6(13) . .
O18 Mo1 O31 89.3(13) . .
O12 Mo1 O31 63.5(11) . .
O30 Mo1 O31 39.0(11) . .
O24 Mo2 O25 104.5(13) . .
O24 Mo2 O27 102.6(14) . .
O25 Mo2 O27 96.8(12) . .
O24 Mo2 O15 99.6(12) . .
O25 Mo2 O15 87.3(10) . .
O27 Mo2 O15 155.5(14) . .
O24 Mo2 O22 98.7(13) . .
O25 Mo2 O22 155.3(13) . .
O27 Mo2 O22 86.1(10) . .
O15 Mo2 O22 80.5(11) . .
O24 Mo2 O32 158.4(12) . 5_575
O25 Mo2 O32 94.3(12) . 5_575
O27 Mo2 O32 64.1(13) . 5_575
O15 Mo2 O32 91.6(12) . 5_575
O22 Mo2 O32 64.8(12) . 5_575
O24 Mo2 O30 158.2(12) . .
O25 Mo2 O30 65.8(11) . .
O27 Mo2 O30 98.1(13) . .
O15 Mo2 O30 61.6(12) . .
O22 Mo2 O30 89.4(13) . .
O32 Mo2 O30 41.8(11) 5_575 .
O11 Mo3 O13 103.3(15) . .
O11 Mo3 O26 101.2(13) . .
O13 Mo3 O26 94.4(13) . .
O11 Mo3 O23 102.5(14) . .
O13 Mo3 O23 87.7(11) . .
O26 Mo3 O23 155.0(14) . .
O11 Mo3 O17 101.7(13) . .
O13 Mo3 O17 154.3(14) . .
O26 Mo3 O17 86.2(10) . .
O23 Mo3 O17 81.4(11) . .
O11 Mo3 O29 159.1(14) . .
O13 Mo3 O29 62.7(14) . .
O26 Mo3 O29 95.6(13) . .
O23 Mo3 O29 63.3(13) . .
O17 Mo3 O29 91.7(12) . .
O21 Mo4 O12 103.8(12) . .
O21 Mo4 O28 101.4(15) . .
O12 Mo4 O28 95.5(12) . .
O21 Mo4 O26 100.6(13) . .
O12 Mo4 O26 88.5(10) . .
O28 Mo4 O26 156.0(13) . .
O21 Mo4 O27 98.4(13) . 5_575
O12 Mo4 O27 156.8(13) . 5_575
O28 Mo4 O27 86.3(10) . 5_575
O26 Mo4 O27 81.0(11) . 5_575
O21 Mo4 O32 157.7(12) . .
O12 Mo4 O32 96.6(12) . .
O28 Mo4 O32 67.3(13) . .
O26 Mo4 O32 88.7(12) . .
O27 Mo4 O32 62.8(12) 5_575 .
O21 Mo4 O31 161.0(13) . .
O12 Mo4 O31 64.8(12) . .
O28 Mo4 O31 95.1(14) . .
O26 Mo4 O31 65.2(11) . .
O27 Mo4 O31 92.0(13) 5_575 .
O32 Mo4 O31 40.2(11) . .
O14 Mo5 O18 104.4(13) . 5_575
O14 Mo5 O16 103.0(15) . .
O18 Mo5 O16 96.5(13) 5_575 .
O14 Mo5 O13 99.7(14) . .
O18 Mo5 O13 154.2(14) 5_575 .
O16 Mo5 O13 86.6(11) . .
O14 Mo5 O25 101.8(12) . 5_575
O18 Mo5 O25 87.2(10) 5_575 5_575
O16 Mo5 O25 153.1(13) . 5_575
O13 Mo5 O25 79.1(11) . 5_575
O14 Mo5 O29 154.9(12) . .
O18 Mo5 O29 98.4(13) 5_575 .
O16 Mo5 O29 63.7(13) . .
O13 Mo5 O29 60.1(13) . .
O25 Mo5 O29 89.4(12) 5_575 .
O20 Mo6 O22 102.1(13) . .
O20 Mo6 O23 103.4(13) . .
O22 Mo6 O23 96.4(14) . .
O20 Mo6 O16 100.6(13) . .
O22 Mo6 O16 155.8(14) . .
O23 Mo6 O16 86.5(11) . .
O20 Mo6 O28 98.2(12) . 5_575
O22 Mo6 O28 87.8(11) . 5_575
O23 Mo6 O28 156.5(14) . 5_575
O16 Mo6 O28 80.7(12) . 5_575
O20 Mo6 O29 156.7(11) . .
O22 Mo6 O29 98.5(14) . .
O23 Mo6 O29 63.2(13) . .
O16 Mo6 O29 61.3(12) . .
O28 Mo6 O29 93.3(13) 5_575 .
O20 Mo6 O32 156.9(11) . 5_575
O22 Mo6 O32 65.2(12) . 5_575
O23 Mo6 O32 97.3(14) . 5_575
O16 Mo6 O32 90.6(13) . 5_575
O28 Mo6 O32 63.5(11) 5_575 5_575
O29 Mo6 O32 45.2(11) . 5_575
O1 C1 N3 125(3) . 2_554
O1 C1 N1 126(3) . .
N3 C1 N1 109(2) 2_554 .
O6 C2 N3 112(2) . .
O6 C2 N1 108(2) . .
N3 C2 N1 115(2) . .
O6 C2 C2 115.3(14) . 2_554
N3 C2 C2 103(2) . 2_554
N1 C2 C2 103(2) . 2_554
N1 C3 N2 114(2) . .
N1 C3 H3A 108.8 . .
N2 C3 H3A 108.8 . .
N1 C3 H3B 108.8 . .
N2 C3 H3B 108.8 . .
H3A C3 H3B 107.6 . .
N3 C4 N4 112(2) . .
N3 C4 H4A 109.1 . .
N4 C4 H4A 109.1 . .
N3 C4 H4B 109.1 . .
N4 C4 H4B 109.1 . .
H4A C4 H4B 107.8 . .
O2 C5 N5 126(3) . .
O2 C5 N2 126(3) . .
N5 C5 N2 108(3) . .
O2 C5 K1 41.1(14) . .
N5 C5 K1 115.4(18) . .
N2 C5 K1 119.2(17) . .
O7 C6 N2 112(2) . .
O7 C6 N4 110(2) . .
N2 C6 N4 115(2) . .
O7 C6 C7 116(2) . .
N2 C6 C7 103(2) . .
N4 C6 C7 102(2) . .
O8 C7 N5 112(2) . .
O8 C7 N7 110(2) . .
N5 C7 N7 115(2) . .
O8 C7 C6 115(2) . .
N5 C7 C6 102(2) . .
N7 C7 C6 103(2) . .
O4 C8 N4 126(2) . .
O4 C8 N7 125(3) . .
N4 C8 N7 109(2) . .
O4 C8 K1 38.0(15) . 2_554
N4 C8 K1 118.8(17) . 2_554
N7 C8 K1 116.2(18) . 2_554
N5 C9 N6 115(2) . .
N5 C9 H9A 108.5 . .
N6 C9 H9A 108.5 . .
N5 C9 H9B 108.5 . .
N6 C9 H9B 108.5 . .
H9A C9 H9B 107.5 . .
N8 C10 N7 115(2) . .
N8 C10 H10A 108.6 . .
N7 C10 H10A 108.6 . .
N8 C10 H10B 108.6 . .
N7 C10 H10B 108.6 . .
H10A C10 H10B 107.6 . .
O3 C11 N6 127(3) . .
O3 C11 N9 125(3) . .
N6 C11 N9 108(2) . .
O3 C11 K1 38.6(14) . .
N6 C11 K1 114.8(18) . .
N9 C11 K1 121.3(17) . .
O9 C12 N8 109(2) . .
O9 C12 N6 111(2) . .
N8 C12 N6 114(2) . .
O9 C12 C13 116(2) . .
N8 C12 C13 102(2) . .
N6 C12 C13 103(2) . .
O10 C13 N10 111(2) . .
O10 C13 N9 110(2) . .
N10 C13 N9 115(2) . .
O10 C13 C12 115(2) . .
N10 C13 C12 104(2) . .
N9 C13 C12 102(2) . .
O5 C14 N10 126(3) . .
O5 C14 N8 125(3) . .
N10 C14 N8 110(2) . .
O5 C14 K1 37.3(14) . 2_554
N10 C14 K1 117.4(18) . 2_554
N8 C14 K1 117.8(18) . 2_554
N10 C15 N9 113(2) 2_554 .
N10 C15 H15A 108.9 2_554 .
N9 C15 H15A 108.9 . .
N10 C15 H15B 108.9 2_554 .
N9 C15 H15B 108.9 . .
H15A C15 H15B 107.7 . .
C1 N1 C2 112(2) . .
C1 N1 C3 122(2) . .
C2 N1 C3 125(2) . .
C5 N2 C6 113(2) . .
C5 N2 C3 124(2) . .
C6 N2 C3 123(2) . .
C1 N3 C2 113(2) 2_554 .
C1 N3 C4 124(2) 2_554 .
C2 N3 C4 124(2) . .
C8 N4 C4 124(2) . .
C8 N4 C6 113(2) . .
C4 N4 C6 123(2) . .
C5 N5 C7 114(2) . .
C5 N5 C9 124(2) . .
C7 N5 C9 122(2) . .
C11 N6 C12 113(2) . .
C11 N6 C9 122(2) . .
C12 N6 C9 124(2) . .
C8 N7 C7 113(2) . .
C8 N7 C10 123(2) . .
C7 N7 C10 123(2) . .
C14 N8 C12 113(2) . .
C14 N8 C10 123(2) . .
C12 N8 C10 124(2) . .
C11 N9 C15 123(2) . .
C11 N9 C13 113(2) . .
C15 N9 C13 124(2) . .
C14 N10 C13 112(2) . .
C14 N10 C15 123(2) . 2_554
C13 N10 C15 125(2) . 2_554
C1 O1 K1 124.1(18) . .
C5 O2 K1 121.1(18) . .
C11 O3 K1 124.6(18) . .
C8 O4 K1 126(2) . 2_554
C14 O5 K1 126.3(19) . 2_554
C2 O6 H6 109.5 . .
C6 O7 H7 109.5 . .
C7 O8 H8 109.5 . .
C12 O9 H9 109.5 . .
C13 O10 H10 109.5 . .

loop_
_geom_bond_atom_site_label_1
_geom_bond_atom_site_label_2
_geom_bond_distance
_geom_bond_site_symmetry_2
O1W K1 2.26(4) .
O2W K1 3.10(8) 4_544
N11 O34 1.251(6) .
N11 O33 1.292(6) .
N11 O33 1.292(6) 2_554
N11 K1 3.276(6) 2_554
N11 K1 3.276(6) .
O33 K1 2.30(3) 2_554
K1 O33 2.30(3) 2_554
K1 O3 2.58(2) .
K1 O2 2.60(2) .
K1 O5 2.64(2) 2_554
K1 O4 2.68(2) 2_554
K1 O1 2.74(2) .
K1 O2W 3.10(8) 4_554
K1 C5 3.38(3) .
K1 C11 3.41(3) .
K1 C14 3.52(3) 2_554
O11 Mo3 1.64(3) .
O12 Mo4 1.82(2) .
O12 Mo1 1.99(2) .
O13 Mo3 1.80(3) .
O13 Mo5 1.98(3) .
O14 Mo5 1.64(2) .
O15 Mo1 1.82(2) .
O15 Mo2 1.99(2) .
O16 Mo5 1.83(2) .
O16 Mo6 1.97(3) .
O17 Mo1 1.81(2) .
O17 Mo3 1.98(2) .
O18 Mo5 1.82(3) 5_575
O18 Mo1 1.98(2) .
O19 Mo1 1.66(2) .
O20 Mo6 1.65(2) .
O21 Mo4 1.64(2) .
O22 Mo6 1.81(3) .
O22 Mo2 2.00(2) .
O23 Mo6 1.83(3) .
O23 Mo3 1.96(2) .
O24 Mo2 1.66(2) .
O25 Mo2 1.79(2) .
O25 Mo5 1.99(2) 5_575
O26 Mo3 1.85(2) .
O26 Mo4 1.94(2) .
O27 Mo2 1.84(2) .
O27 Mo4 1.97(2) 5_575
O28 Mo4 1.85(2) .
O28 Mo6 1.99(3) 5_575
O29 P1 1.61(4) .
O29 Mo3 2.40(4) .
O29 Mo5 2.43(3) .
O29 Mo6 2.47(4) .
O30 P1 1.52(3) .
O30 O31 1.63(5) .
O30 O32 1.76(5) 5_575
O30 Mo1 2.41(3) .
O30 Mo2 2.49(3) .
O31 P1 1.47(3) .
O31 O32 1.69(5) .
O31 Mo1 2.46(3) .
O31 Mo4 2.49(3) .
O32 P1 1.55(3) .
O32 O30 1.76(5) 5_575
O32 Mo4 2.43(3) .
O32 Mo2 2.44(3) 5_575
O32 Mo6 2.52(3) 5_575
P1 O31 1.47(3) 5_575
P1 O30 1.52(3) 5_575
P1 O32 1.55(3) 5_575
P1 O29 1.61(4) 5_575
Mo2 O32 2.44(3) 5_575
Mo4 O27 1.97(2) 5_575
Mo5 O18 1.82(3) 5_575
Mo5 O25 1.99(2) 5_575
Mo6 O28 1.99(3) 5_575
Mo6 O32 2.52(3) 5_575
C1 O1 1.21(3) .
C1 N3 1.37(3) 2_554
C1 N1 1.37(4) .
C2 O6 1.38(3) .
C2 N3 1.43(3) .
C2 N1 1.45(3) .
C2 C2 1.58(5) 2_554
C3 N1 1.45(3) .
C3 N2 1.46(4) .
C3 H3A 0.9800 .
C3 H3B 0.9800 .
C4 N3 1.45(3) .
C4 N4 1.45(3) .
C4 H4A 0.9800 .
C4 H4B 0.9800 .
C5 O2 1.21(3) .
C5 N5 1.35(4) .
C5 N2 1.37(4) .
C6 O7 1.38(3) .
C6 N2 1.42(4) .
C6 N4 1.47(3) .
C6 C7 1.59(4) .
C7 O8 1.39(3) .
C7 N5 1.43(4) .
C7 N7 1.44(3) .
C8 O4 1.23(3) .
C8 N4 1.35(4) .
C8 N7 1.36(3) .
C8 K1 3.54(3) 2_554
C9 N5 1.45(4) .
C9 N6 1.45(4) .
C9 H9A 0.9800 .
C9 H9B 0.9800 .
C10 N8 1.44(4) .
C10 N7 1.44(4) .
C10 H10A 0.9800 .
C10 H10B 0.9800 .
C11 O3 1.20(3) .
C11 N6 1.37(4) .
C11 N9 1.37(4) .
C12 O9 1.39(3) .
C12 N8 1.44(4) .
C12 N6 1.44(4) .
C12 C13 1.58(4) .
C13 O10 1.37(3) .
C13 N10 1.44(3) .
C13 N9 1.46(4) .
C14 O5 1.23(3) .
C14 N10 1.34(4) .
C14 N8 1.38(4) .
C14 K1 3.52(3) 2_554
C15 N10 1.45(4) 2_554
C15 N9 1.45(4) .
C15 H15A 0.9800 .
C15 H15B 0.9800 .
N3 C1 1.37(3) 2_554
N10 C15 1.45(4) 2_554
O4 K1 2.68(2) 2_554
O5 K1 2.64(2) 2_554
O6 H6 0.8300 .
O7 H7 0.8300 .
O8 H8 0.8300 .
O9 H9 0.8300 .
O10 H10 0.8300 .

loop_
_platon_squeeze_void_nr
_platon_squeeze_void_average_x
_platon_squeeze_void_average_y
_platon_squeeze_void_average_z
_platon_squeeze_void_volume
_platon_squeeze_void_count_electrons
_platon_squeeze_void_content
1 0.500 0.000 0.000 214 89 ' '
2 0.500 0.000 0.500 214 89 ' '
3 0.095 0.097 0.173 7 7 ' '
4 0.905 0.097 0.327 7 7 ' '
5 0.000 0.500 0.500 214 89 ' '
6 1.000 0.500 1.000 214 89 ' '
7 0.595 0.403 0.673 7 7 ' '
8 0.405 0.403 0.827 7 7 ' '
9 0.595 0.597 0.173 7 7 ' '
10 0.405 0.597 0.327 7 7 ' '
11 0.095 0.903 0.673 7 7 ' '
12 0.905 0.903 0.827 7 7 ' '
